data_7706018
loop_
_publ_author_name
'Vinogradov, Mikhail M.'
'Nesterov, Ivan D.'
'Nelyubina, Yulia V.'
'Pavlov, Alexander A.'

_publ_section_title
;
 Pathway bifurcations in the cage rearrangement of metallacarboranes:
 experimental and computational evidence.
;
_journal_issue 1
_journal_name_full 'Dalton transactions (Cambridge, England : 2003)'
_journal_page_first 287
_journal_page_last 293
_journal_paper_doi 10.1039/d0dt03538f
_journal_volume 50
_journal_year 2021
_chemical_formula_moiety 'C15 H32 B9 Ir S'
_chemical_formula_sum 'C15 H32 B9 Ir S'
_chemical_formula_weight 533.95
_space_group_crystal_system monoclinic
_space_group_IT_number 14
_space_group_name_Hall '-P 2yn'
_space_group_name_H-M_alt 'P 1 21/n 1'
_atom_sites_solution_hydrogens mixed
_atom_sites_solution_primary dual
_audit_creation_date 2020-09-22
_audit_creation_method
;
Olex2 1.3
(compiled 2020.02.04 svn.rd84adfe8 for OlexSys, GUI svn.r6032)
;
_audit_update_record
;
2020-09-22 deposited with the CCDC.	2020-11-23 downloaded from the CCDC.
;
_cell_angle_alpha 90
_cell_angle_beta 94.072(2)
_cell_angle_gamma 90
_cell_formula_units_Z 4
_cell_length_a 7.7089(9)
_cell_length_b 15.4832(18)
_cell_length_c 17.075(2)
_cell_measurement_reflns_used 9995
_cell_measurement_temperature 120
_cell_measurement_theta_max 30.59
_cell_measurement_theta_min 2.39
_cell_volume 2032.9(4)
_computing_molecular_graphics 'Olex2 1.3 (Dolomanov et al., 2009)'
_computing_publication_material 'Olex2 1.3 (Dolomanov et al., 2009)'
_computing_structure_refinement 'XL  (Sheldrick, 2008)'
_computing_structure_solution 'SHELXT  (Sheldrick, 2015)'
_diffrn_ambient_temperature 120
_diffrn_measured_fraction_theta_full 1.000
_diffrn_measured_fraction_theta_max 1.000
_diffrn_measurement_device_type 'Bruker APEX-II CCD'
_diffrn_measurement_method '\f and \w scans'
_diffrn_radiation_monochromator graphite
_diffrn_radiation_type MoK\a
_diffrn_radiation_wavelength 0.71073
_diffrn_reflns_av_R_equivalents 0.0326
_diffrn_reflns_av_unetI/netI 0.0231
_diffrn_reflns_Laue_measured_fraction_full 1.000
_diffrn_reflns_Laue_measured_fraction_max 1.000
_diffrn_reflns_limit_h_max 9
_diffrn_reflns_limit_h_min -9
_diffrn_reflns_limit_k_max 19
_diffrn_reflns_limit_k_min -19
_diffrn_reflns_limit_l_max 21
_diffrn_reflns_limit_l_min -21
_diffrn_reflns_number 19576
_diffrn_reflns_point_group_measured_fraction_full 1.000
_diffrn_reflns_point_group_measured_fraction_max 1.000
_diffrn_reflns_theta_full 25.242
_diffrn_reflns_theta_max 25.999
_diffrn_reflns_theta_min 1.777
_diffrn_source_current 30.0
_diffrn_source_power 1.5
_diffrn_source_voltage 50.0
_diffrn_standards_number 0
_exptl_absorpt_coefficient_mu 6.667
_exptl_absorpt_correction_T_max 0.4806
_exptl_absorpt_correction_T_min 0.1218
_exptl_absorpt_correction_type numerical
_exptl_absorpt_process_details
;
SADABS-2008/1 (Bruker,2008) was used for absorption correction.
wR2(int) was 0.0505 before and 0.0451 after correction.
The Ratio of minimum to maximum transmission is 0.2534.
The \l/2 correction factor is 0.0015.
;
_exptl_crystal_colour orange
_exptl_crystal_colour_primary orange
_exptl_crystal_density_diffrn 1.745
_exptl_crystal_description prism
_exptl_crystal_F_000 1040
_exptl_crystal_size_max 0.362
_exptl_crystal_size_mid 0.248
_exptl_crystal_size_min 0.21
_refine_diff_density_max 1.951
_refine_diff_density_min -0.399
_refine_diff_density_rms 0.093
_refine_ls_extinction_method none
_refine_ls_goodness_of_fit_ref 1.059
_refine_ls_hydrogen_treatment constr
_refine_ls_matrix_type full
_refine_ls_number_parameters 237
_refine_ls_number_reflns 4002
_refine_ls_number_restraints 0
_refine_ls_restrained_S_all 1.059
_refine_ls_R_factor_all 0.0220
_refine_ls_R_factor_gt 0.0185
_refine_ls_shift/su_max 0.001
_refine_ls_shift/su_mean 0.000
_refine_ls_structure_factor_coef Fsqd
_refine_ls_weighting_details 'w=1/[\s^2^(Fo^2^)+(0.0174P)^2^+2.4299P] where P=(Fo^2^+2Fc^2^)/3'
_refine_ls_weighting_scheme calc
_refine_ls_wR_factor_gt 0.0415
_refine_ls_wR_factor_ref 0.0426
_reflns_Friedel_coverage 0.000
_reflns_number_gt 3630
_reflns_number_total 4002
_reflns_threshold_expression 'I > 2\s(I)'
_cod_data_source_file d0dt03538f2.cif
_cod_data_source_block 6
_cod_depositor_comments 'Adding full bibliography for 7706017--7706019.cif.'
_cod_database_code 7706018
_shelxl_version_number 2014/6
_shelx_space_group_comment
;
The symmetry employed for this shelxl refinement is uniquely defined
by the following loop, which should always be used as a source of
symmetry information in preference to the above space-group names.
They are only intended as comments.
;
_shelx_estimated_absorpt_t_max 0.335
_shelx_estimated_absorpt_t_min 0.196
_olex2_refinement_description
;
1. Fixed Uiso
 At 1.2 times of:
  All B(H) groups, All C(H) groups, All C(H,H) groups
 At 1.5 times of:
  All C(H,H,H) groups
2.a Riding coordinates:
 B3(H3), B5(H5), B6(H6), B7(H7), B8(H8), B10(H10), B11(H11), B12(H12)
2.b Ternary CH refined with riding coordinates:
 C18(H18), C19(H19), C22(H22), C23(H23)
2.c Secondary CH2 refined with riding coordinates:
 C13(H13A,H13B), C14(H14A,H14B), C15(H15A,H15B), C20(H20A,H20B), C21(H21A,
 H21B), C24(H24A,H24B), C25(H25A,H25B)
2.d Idealised Me refined as rotating group:
 C16(H16A,H16B,H16C), C17(H17A,H17B,H17C)
;
_olex2_submission_special_instructions 'No special instructions were received'

loop_
_space_group_symop_operation_xyz
'x, y, z'
'-x+1/2, y+1/2, -z+1/2'
'-x, -y, -z'
'x-1/2, -y-1/2, z-1/2'

loop_
_atom_site_label
_atom_site_type_symbol
_atom_site_fract_x
_atom_site_fract_y
_atom_site_fract_z
_atom_site_U_iso_or_equiv
_atom_site_adp_type
_atom_site_occupancy
_atom_site_site_symmetry_order
_atom_site_calc_flag
_atom_site_refinement_flags_posn
_atom_site_refinement_flags_adp
_atom_site_refinement_flags_occupancy
_atom_site_disorder_assembly
_atom_site_disorder_group
Ir4 Ir -0.36915(2) -0.36440(2) -0.30300(2) 0.01173(5) Uani 1 1 d . . . . .
S1 S -0.59312(10) -0.17452(5) -0.27022(5) 0.01997(17) Uani 1 1 d . . . . .
C1 C -0.2410(4) -0.4030(2) -0.18749(18) 0.0145(6) Uani 1 1 d . . . . .
C2 C -0.3583(4) -0.4406(2) -0.11766(18) 0.0152(6) Uani 1 1 d . . . . .
C13 C -0.0724(4) -0.4556(2) -0.18008(19) 0.0174(7) Uani 1 1 d . . . . .
H13A H 0.0294 -0.4170 -0.1830 0.021 Uiso 1 1 calc R U . . .
H13B H -0.0713 -0.4984 -0.2231 0.021 Uiso 1 1 calc R U . . .
C14 C -0.0659(4) -0.5015(2) -0.10015(19) 0.0214(7) Uani 1 1 d . . . . .
H14A H 0.0001 -0.4661 -0.0599 0.026 Uiso 1 1 calc R U . . .
H14B H -0.0074 -0.5581 -0.1036 0.026 Uiso 1 1 calc R U . . .
C15 C -0.2553(4) -0.5142(2) -0.07748(19) 0.0191(7) Uani 1 1 d . . . . .
H15A H -0.3012 -0.5708 -0.0962 0.023 Uiso 1 1 calc R U . . .
H15B H -0.2612 -0.5112 -0.0198 0.023 Uiso 1 1 calc R U . . .
C16 C -0.7551(5) -0.2048(3) -0.3454(3) 0.0377(10) Uani 1 1 d . . . . .
H16A H -0.8070 -0.1527 -0.3699 0.057 Uiso 1 1 calc R U . . .
H16B H -0.8457 -0.2389 -0.3224 0.057 Uiso 1 1 calc R U . . .
H16C H -0.7014 -0.2393 -0.3853 0.057 Uiso 1 1 calc R U . . .
C17 C -0.7255(6) -0.1212(3) -0.2019(3) 0.0393(10) Uani 1 1 d . . . . .
H17A H -0.7699 -0.0668 -0.2248 0.059 Uiso 1 1 calc R U . . .
H17B H -0.6553 -0.1092 -0.1531 0.059 Uiso 1 1 calc R U . . .
H17C H -0.8234 -0.1585 -0.1908 0.059 Uiso 1 1 calc R U . . .
C18 C -0.5024(4) -0.3899(2) -0.41535(18) 0.0204(7) Uani 1 1 d . . . . .
H18 H -0.6307 -0.3977 -0.4133 0.024 Uiso 1 1 calc R U . . .
C19 C -0.4032(4) -0.4641(2) -0.39038(18) 0.0201(7) Uani 1 1 d . . . . .
H19 H -0.4759 -0.5136 -0.3741 0.024 Uiso 1 1 calc R U . . .
C20 C -0.2342(5) -0.4916(2) -0.4240(2) 0.0302(9) Uani 1 1 d . . . . .
H20A H -0.2599 -0.5144 -0.4777 0.036 Uiso 1 1 calc R U . . .
H20B H -0.1805 -0.5387 -0.3914 0.036 Uiso 1 1 calc R U . . .
C21 C -0.1054(5) -0.4167(3) -0.4267(2) 0.0334(9) Uani 1 1 d . . . . .
H21A H -0.1194 -0.3887 -0.4789 0.040 Uiso 1 1 calc R U . . .
H21B H 0.0147 -0.4394 -0.4195 0.040 Uiso 1 1 calc R U . . .
C22 C -0.1334(4) -0.3494(2) -0.3629(2) 0.0243(8) Uani 1 1 d . . . . .
H22 H -0.0278 -0.3390 -0.3266 0.029 Uiso 1 1 calc R U . . .
C23 C -0.2375(4) -0.2749(2) -0.37692(19) 0.0224(7) Uani 1 1 d . . . . .
H23 H -0.1914 -0.2220 -0.3489 0.027 Uiso 1 1 calc R U . . .
C24 C -0.3389(5) -0.2564(2) -0.4546(2) 0.0296(8) Uani 1 1 d . . . . .
H24A H -0.2563 -0.2421 -0.4946 0.035 Uiso 1 1 calc R U . . .
H24B H -0.4143 -0.2055 -0.4485 0.035 Uiso 1 1 calc R U . . .
C25 C -0.4513(5) -0.3330(2) -0.4835(2) 0.0272(8) Uani 1 1 d . . . . .
H25A H -0.3864 -0.3681 -0.5200 0.033 Uiso 1 1 calc R U . . .
H25B H -0.5579 -0.3112 -0.5127 0.033 Uiso 1 1 calc R U . . .
B3 B -0.4274(4) -0.4624(2) -0.2162(2) 0.0155(7) Uani 1 1 d . . . . .
H3 H -0.3926 -0.5361 -0.2273 0.019 Uiso 1 1 d R U . . .
B5 B -0.2758(4) -0.2917(2) -0.1992(2) 0.0152(7) Uani 1 1 d . . . . .
H5 H -0.1585 -0.2477 -0.2062 0.018 Uiso 1 1 d R U . . .
B6 B -0.2620(5) -0.3416(2) -0.1047(2) 0.0161(7) Uani 1 1 d . . . . .
H6 H -0.1469 -0.3405 -0.0670 0.019 Uiso 1 1 d R U . . .
B7 B -0.5739(4) -0.4373(2) -0.1432(2) 0.0164(7) Uani 1 1 d . . . . .
H7 H -0.6600 -0.4851 -0.1216 0.020 Uiso 1 1 d R U . . .
B8 B -0.6048(5) -0.3871(2) -0.2380(2) 0.0141(7) Uani 1 1 d . . . . .
H8 H -0.7243 -0.4034 -0.2686 0.017 Uiso 1 1 d R U . . .
B9 B -0.5101(4) -0.2805(2) -0.2254(2) 0.0153(7) Uani 1 1 d . . . . .
B10 B -0.4280(5) -0.2662(2) -0.1255(2) 0.0178(8) Uani 1 1 d . . . . .
H10 H -0.4162 -0.2042 -0.0974 0.021 Uiso 1 1 d R U . . .
B11 B -0.4736(5) -0.3625(2) -0.0741(2) 0.0171(7) Uani 1 1 d . . . . .
H11 H -0.4828 -0.3732 -0.0186 0.021 Uiso 1 1 d R U . . .
B12 B -0.6259(5) -0.3252(2) -0.1482(2) 0.0168(7) Uani 1 1 d . . . . .
H12 H -0.7374 -0.3014 -0.1303 0.020 Uiso 1 1 d R U . . .

loop_
_atom_site_aniso_label
_atom_site_aniso_U_11
_atom_site_aniso_U_22
_atom_site_aniso_U_33
_atom_site_aniso_U_23
_atom_site_aniso_U_13
_atom_site_aniso_U_12
Ir4 0.01090(7) 0.01278(7) 0.01156(7) 0.00080(5) 0.00113(4) -0.00151(5)
S1 0.0194(4) 0.0140(4) 0.0261(4) 0.0031(3) -0.0014(3) 0.0009(3)
C1 0.0108(15) 0.0168(15) 0.0161(15) 0.0005(13) 0.0032(12) -0.0004(12)
C2 0.0172(16) 0.0143(16) 0.0142(15) 0.0008(13) 0.0022(12) -0.0005(12)
C13 0.0127(15) 0.0204(17) 0.0189(16) 0.0013(14) -0.0007(12) 0.0018(13)
C14 0.0206(17) 0.0238(18) 0.0198(17) 0.0044(15) 0.0009(13) 0.0053(14)
C15 0.0199(17) 0.0205(17) 0.0167(16) 0.0046(14) 0.0003(13) 0.0025(13)
C16 0.032(2) 0.028(2) 0.050(3) 0.0036(19) -0.0220(19) 0.0009(17)
C17 0.045(3) 0.029(2) 0.045(3) 0.0044(19) 0.011(2) 0.0230(18)
C18 0.0204(17) 0.0281(19) 0.0120(15) -0.0006(14) -0.0039(13) -0.0048(14)
C19 0.0268(18) 0.0192(17) 0.0144(16) -0.0054(14) 0.0033(13) -0.0035(14)
C20 0.036(2) 0.031(2) 0.0235(19) -0.0072(17) 0.0056(16) 0.0055(17)
C21 0.028(2) 0.049(3) 0.0239(19) -0.0007(18) 0.0106(16) 0.0064(18)
C22 0.0158(16) 0.038(2) 0.0200(17) 0.0015(16) 0.0065(13) -0.0093(15)
C23 0.0258(18) 0.0227(18) 0.0193(17) 0.0040(15) 0.0051(14) -0.0119(14)
C24 0.038(2) 0.031(2) 0.0203(19) 0.0085(16) 0.0017(16) -0.0066(17)
C25 0.034(2) 0.031(2) 0.0166(17) 0.0050(16) -0.0010(15) -0.0041(16)
B3 0.0136(17) 0.0161(18) 0.0165(18) 0.0000(15) -0.0002(14) -0.0022(14)
B5 0.0127(17) 0.0130(17) 0.0200(18) -0.0001(15) 0.0021(14) -0.0036(13)
B6 0.0150(18) 0.0181(19) 0.0146(17) -0.0021(15) -0.0022(14) -0.0007(14)
B7 0.0128(17) 0.0191(19) 0.0177(18) 0.0013(15) 0.0037(14) -0.0003(14)
B8 0.0113(16) 0.0150(18) 0.0158(18) 0.0013(14) -0.0012(13) -0.0032(13)
B9 0.0149(17) 0.0124(17) 0.0183(18) 0.0016(15) -0.0003(14) -0.0007(14)
B10 0.0189(19) 0.0163(18) 0.0182(18) -0.0022(15) 0.0008(15) -0.0021(15)
B11 0.0199(18) 0.0175(18) 0.0143(17) 0.0002(15) 0.0031(14) 0.0004(15)
B12 0.0180(18) 0.0158(18) 0.0171(18) -0.0029(15) 0.0042(14) 0.0011(14)

loop_
_atom_type_symbol
_atom_type_description
_atom_type_scat_dispersion_real
_atom_type_scat_dispersion_imag
_atom_type_scat_source
C C 0.0033 0.0016 'International Tables Vol C Tables 4.2.6.8 and 6.1.1.4'
H H 0.0000 0.0000 'International Tables Vol C Tables 4.2.6.8 and 6.1.1.4'
B B 0.0013 0.0007 'International Tables Vol C Tables 4.2.6.8 and 6.1.1.4'
Ir Ir -1.4442 7.9887 'International Tables Vol C Tables 4.2.6.8 and 6.1.1.4'
S S 0.1246 0.1234 'International Tables Vol C Tables 4.2.6.8 and 6.1.1.4'

loop_
_geom_angle_atom_site_label_1
_geom_angle_atom_site_label_2
_geom_angle_atom_site_label_3
_geom_angle
_geom_angle_site_symmetry_1
_geom_angle_site_symmetry_3
_geom_angle_publ_flag
C18 Ir4 C1 153.77(13) . . ?
C18 Ir4 C19 38.82(13) . . ?
C18 Ir4 C22 87.82(13) . . ?
C18 Ir4 C23 79.17(13) . . ?
C18 Ir4 B3 111.66(13) . . ?
C18 Ir4 B5 158.67(13) . . ?
C18 Ir4 B8 93.51(13) . . ?
C18 Ir4 B9 114.96(13) . . ?
C19 Ir4 C1 116.57(12) . . ?
C19 Ir4 C22 79.29(13) . . ?
C19 Ir4 C23 95.40(13) . . ?
C19 Ir4 B3 87.21(13) . . ?
C19 Ir4 B5 162.28(13) . . ?
C19 Ir4 B8 99.74(13) . . ?
C19 Ir4 B9 143.29(13) . . ?
C22 Ir4 C1 96.48(12) . . ?
C22 Ir4 C23 38.15(13) . . ?
C22 Ir4 B3 127.93(13) . . ?
C22 Ir4 B5 95.12(13) . . ?
C22 Ir4 B8 176.49(13) . . ?
C22 Ir4 B9 133.68(13) . . ?
C23 Ir4 C1 119.33(12) . . ?
C23 Ir4 B3 164.03(13) . . ?
C23 Ir4 B5 90.13(13) . . ?
C23 Ir4 B8 145.32(13) . . ?
C23 Ir4 B9 104.14(13) . . ?
B3 Ir4 C1 46.63(12) . . ?
B3 Ir4 B8 48.57(13) . . ?
B3 Ir4 B9 82.38(13) . . ?
B5 Ir4 C1 46.89(13) . . ?
B5 Ir4 B3 83.04(13) . . ?
B5 Ir4 B8 84.81(13) . . ?
B5 Ir4 B9 49.67(13) . . ?
B8 Ir4 C1 80.90(12) . . ?
B9 Ir4 C1 80.29(12) . . ?
B9 Ir4 B8 48.37(13) . . ?
C16 S1 C17 100.7(2) . . ?
C16 S1 B9 105.10(17) . . ?
C17 S1 B9 108.97(17) . . ?
C2 C1 Ir4 120.20(19) . . ?
C2 C1 B3 62.31(19) . . ?
C2 C1 B5 110.0(2) . . ?
C2 C1 B6 60.92(19) . . ?
C13 C1 Ir4 122.5(2) . . ?
C13 C1 C2 104.9(2) . . ?
C13 C1 B3 114.8(3) . . ?
C13 C1 B5 130.9(3) . . ?
C13 C1 B6 110.8(2) . . ?
B3 C1 Ir4 65.67(15) . . ?
B3 C1 B5 111.7(2) . . ?
B5 C1 Ir4 65.20(15) . . ?
B6 C1 Ir4 121.2(2) . . ?
B6 C1 B3 113.4(2) . . ?
B6 C1 B5 61.8(2) . . ?
C1 C2 B3 61.47(18) . . ?
C1 C2 B6 61.5(2) . . ?
C1 C2 B7 112.4(2) . . ?
C1 C2 B11 113.2(2) . . ?
C15 C2 C1 107.1(2) . . ?
C15 C2 B3 113.5(3) . . ?
C15 C2 B6 113.8(3) . . ?
C15 C2 B7 127.7(3) . . ?
C15 C2 B11 127.3(3) . . ?
B6 C2 B3 113.2(2) . . ?
B7 C2 B3 62.2(2) . . ?
B7 C2 B6 114.6(2) . . ?
B7 C2 B11 63.7(2) . . ?
B11 C2 B3 114.9(2) . . ?
B11 C2 B6 62.8(2) . . ?
C1 C13 H13A 110.3 . . ?
C1 C13 H13B 110.3 . . ?
C1 C13 C14 107.1(3) . . ?
H13A C13 H13B 108.6 . . ?
C14 C13 H13A 110.3 . . ?
C14 C13 H13B 110.3 . . ?
C13 C14 H14A 110.1 . . ?
C13 C14 H14B 110.1 . . ?
C13 C14 C15 108.0(3) . . ?
H14A C14 H14B 108.4 . . ?
C15 C14 H14A 110.1 . . ?
C15 C14 H14B 110.1 . . ?
C2 C15 C14 105.2(3) . . ?
C2 C15 H15A 110.7 . . ?
C2 C15 H15B 110.7 . . ?
C14 C15 H15A 110.7 . . ?
C14 C15 H15B 110.7 . . ?
H15A C15 H15B 108.8 . . ?
S1 C16 H16A 109.5 . . ?
S1 C16 H16B 109.5 . . ?
S1 C16 H16C 109.5 . . ?
H16A C16 H16B 109.5 . . ?
H16A C16 H16C 109.5 . . ?
H16B C16 H16C 109.5 . . ?
S1 C17 H17A 109.5 . . ?
S1 C17 H17B 109.5 . . ?
S1 C17 H17C 109.5 . . ?
H17A C17 H17B 109.5 . . ?
H17A C17 H17C 109.5 . . ?
H17B C17 H17C 109.5 . . ?
Ir4 C18 H18 113.8 . . ?
C19 C18 Ir4 70.71(18) . . ?
C19 C18 H18 113.8 . . ?
C19 C18 C25 121.9(3) . . ?
C25 C18 Ir4 116.1(2) . . ?
C25 C18 H18 113.8 . . ?
Ir4 C19 H19 113.7 . . ?
C18 C19 Ir4 70.47(18) . . ?
C18 C19 H19 113.7 . . ?
C18 C19 C20 124.5(3) . . ?
C20 C19 Ir4 113.4(2) . . ?
C20 C19 H19 113.7 . . ?
C19 C20 H20A 109.2 . . ?
C19 C20 H20B 109.2 . . ?
C19 C20 C21 112.0(3) . . ?
H20A C20 H20B 107.9 . . ?
C21 C20 H20A 109.2 . . ?
C21 C20 H20B 109.2 . . ?
C20 C21 H21A 109.3 . . ?
C20 C21 H21B 109.3 . . ?
C20 C21 C22 111.6(3) . . ?
H21A C21 H21B 108.0 . . ?
C22 C21 H21A 109.3 . . ?
C22 C21 H21B 109.3 . . ?
Ir4 C22 H22 113.6 . . ?
C21 C22 Ir4 115.4(2) . . ?
C21 C22 H22 113.6 . . ?
C23 C22 Ir4 71.48(18) . . ?
C23 C22 C21 122.6(3) . . ?
C23 C22 H22 113.6 . . ?
Ir4 C23 H23 114.1 . . ?
C22 C23 Ir4 70.36(18) . . ?
C22 C23 H23 114.1 . . ?
C22 C23 C24 123.5(3) . . ?
C24 C23 Ir4 113.3(2) . . ?
C24 C23 H23 114.1 . . ?
C23 C24 H24A 109.1 . . ?
C23 C24 H24B 109.1 . . ?
C23 C24 C25 112.4(3) . . ?
H24A C24 H24B 107.9 . . ?
C25 C24 H24A 109.1 . . ?
C25 C24 H24B 109.1 . . ?
C18 C25 H25A 109.3 . . ?
C18 C25 H25B 109.3 . . ?
C24 C25 C18 111.8(3) . . ?
C24 C25 H25A 109.3 . . ?
C24 C25 H25B 109.3 . . ?
H25A C25 H25B 107.9 . . ?
Ir4 B3 H3 119.8 . . ?
C1 B3 Ir4 67.71(15) . . ?
C1 B3 C2 56.22(17) . . ?
C1 B3 H3 111.0 . . ?
C1 B3 B7 103.8(2) . . ?
C1 B3 B8 108.2(2) . . ?
C2 B3 Ir4 116.8(2) . . ?
C2 B3 H3 106.3 . . ?
C2 B3 B7 56.92(19) . . ?
C2 B3 B8 104.2(2) . . ?
B7 B3 Ir4 119.5(2) . . ?
B7 B3 H3 118.8 . . ?
B7 B3 B8 59.9(2) . . ?
B8 B3 Ir4 66.68(16) . . ?
B8 B3 H3 139.3 . . ?
Ir4 B5 H5 116.1 . . ?
C1 B5 Ir4 67.91(15) . . ?
C1 B5 H5 118.8 . . ?
C1 B5 B6 58.22(19) . . ?
C1 B5 B9 105.1(2) . . ?
C1 B5 B10 103.6(2) . . ?
B6 B5 Ir4 120.5(2) . . ?
B6 B5 H5 110.9 . . ?
B6 B5 B9 104.8(2) . . ?
B6 B5 B10 58.0(2) . . ?
B9 B5 Ir4 65.67(16) . . ?
B9 B5 H5 133.4 . . ?
B10 B5 Ir4 118.8(2) . . ?
B10 B5 H5 119.7 . . ?
B10 B5 B9 58.57(19) . . ?
C1 B6 B5 59.96(19) . . ?
C1 B6 H6 112.6 . . ?
C1 B6 B10 108.2(3) . . ?
C1 B6 B11 106.4(2) . . ?
C2 B6 C1 57.59(18) . . ?
C2 B6 B5 105.9(2) . . ?
C2 B6 H6 115.4 . . ?
C2 B6 B10 105.5(2) . . ?
C2 B6 B11 58.39(19) . . ?
B5 B6 H6 122.4 . . ?
B10 B6 B5 62.1(2) . . ?
B10 B6 H6 133.0 . . ?
B10 B6 B11 60.5(2) . . ?
B11 B6 B5 110.3(3) . . ?
B11 B6 H6 124.8 . . ?
C2 B7 B3 60.89(19) . . ?
C2 B7 H7 120.6 . . ?
C2 B7 B8 108.1(2) . . ?
C2 B7 B11 58.53(19) . . ?
C2 B7 B12 104.8(2) . . ?
B3 B7 H7 121.8 . . ?
B3 B7 B8 61.0(2) . . ?
B3 B7 B11 109.7(2) . . ?
B8 B7 H7 124.2 . . ?
B11 B7 H7 117.8 . . ?
B11 B7 B8 109.7(3) . . ?
B12 B7 B3 109.3(3) . . ?
B12 B7 H7 122.9 . . ?
B12 B7 B8 61.3(2) . . ?
B12 B7 B11 59.1(2) . . ?
Ir4 B8 H8 120.3 . . ?
B3 B8 Ir4 64.75(16) . . ?
B3 B8 H8 124.5 . . ?
B3 B8 B12 106.0(2) . . ?
B7 B8 Ir4 117.2(2) . . ?
B7 B8 B3 59.17(19) . . ?
B7 B8 H8 113.4 . . ?
B7 B8 B9 105.1(2) . . ?
B7 B8 B12 59.0(2) . . ?
B9 B8 Ir4 65.04(16) . . ?
B9 B8 B3 105.6(2) . . ?
B9 B8 H8 127.3 . . ?
B9 B8 B12 58.8(2) . . ?
B12 B8 Ir4 117.5(2) . . ?
B12 B8 H8 114.4 . . ?
S1 B9 Ir4 115.73(17) . . ?
B5 B9 Ir4 64.66(16) . . ?
B5 B9 S1 118.4(2) . . ?
B8 B9 Ir4 66.59(16) . . ?
B8 B9 S1 128.1(2) . . ?
B8 B9 B5 108.9(2) . . ?
B10 B9 Ir4 119.4(2) . . ?
B10 B9 S1 111.2(2) . . ?
B10 B9 B5 60.3(2) . . ?
B10 B9 B8 109.7(2) . . ?
B12 B9 Ir4 120.8(2) . . ?
B12 B9 S1 117.4(2) . . ?
B12 B9 B5 108.5(2) . . ?
B12 B9 B8 61.0(2) . . ?
B12 B9 B10 60.4(2) . . ?
B5 B10 H10 117.6 . . ?
B6 B10 B5 59.9(2) . . ?
B6 B10 B9 108.3(3) . . ?
B6 B10 H10 117.9 . . ?
B6 B10 B11 60.5(2) . . ?
B6 B10 B12 107.6(3) . . ?
B9 B10 B5 61.1(2) . . ?
B9 B10 H10 123.3 . . ?
B9 B10 B12 59.6(2) . . ?
B11 B10 B5 108.6(3) . . ?
B11 B10 B9 107.3(3) . . ?
B11 B10 H10 122.9 . . ?
B11 B10 B12 59.0(2) . . ?
B12 B10 B5 108.6(2) . . ?
B12 B10 H10 126.5 . . ?
C2 B11 B6 58.86(19) . . ?
C2 B11 B7 57.77(19) . . ?
C2 B11 B10 104.6(2) . . ?
C2 B11 H11 112.5 . . ?
C2 B11 B12 105.1(3) . . ?
B6 B11 B7 106.7(2) . . ?
B6 B11 H11 116.8 . . ?
B7 B11 H11 118.4 . . ?
B10 B11 B6 59.0(2) . . ?
B10 B11 B7 108.0(3) . . ?
B10 B11 H11 131.0 . . ?
B12 B11 B6 108.0(3) . . ?
B12 B11 B7 60.2(2) . . ?
B12 B11 B10 61.1(2) . . ?
B12 B11 H11 131.8 . . ?
B7 B12 B8 59.7(2) . . ?
B7 B12 B9 106.9(2) . . ?
B7 B12 B10 107.5(3) . . ?
B7 B12 H12 122.6 . . ?
B8 B12 H12 125.4 . . ?
B9 B12 B8 60.2(2) . . ?
B9 B12 B10 60.0(2) . . ?
B9 B12 H12 124.6 . . ?
B10 B12 B8 108.9(2) . . ?
B10 B12 H12 118.6 . . ?
B11 B12 B7 60.7(2) . . ?
B11 B12 B8 109.7(3) . . ?
B11 B12 B9 108.3(2) . . ?
B11 B12 B10 59.9(2) . . ?
B11 B12 H12 116.3 . . ?

loop_
_geom_bond_atom_site_label_1
_geom_bond_atom_site_label_2
_geom_bond_distance
_geom_bond_site_symmetry_2
_geom_bond_publ_flag
Ir4 C1 2.224(3) . ?
Ir4 C18 2.147(3) . ?
Ir4 C19 2.150(3) . ?
Ir4 C22 2.160(3) . ?
Ir4 C23 2.174(3) . ?
Ir4 B3 2.190(4) . ?
Ir4 B5 2.179(4) . ?
Ir4 B8 2.224(3) . ?
Ir4 B9 2.197(4) . ?
S1 C16 1.789(4) . ?
S1 C17 1.804(4) . ?
S1 B9 1.903(4) . ?
C1 C2 1.653(4) . ?
C1 C13 1.531(4) . ?
C1 B3 1.747(4) . ?
C1 B5 1.752(5) . ?
C1 B6 1.721(5) . ?
C2 C15 1.524(4) . ?
C2 B3 1.761(5) . ?
C2 B6 1.711(5) . ?
C2 B7 1.689(5) . ?
C2 B11 1.703(5) . ?
C13 H13A 0.9900 . ?
C13 H13B 0.9900 . ?
C13 C14 1.536(4) . ?
C14 H14A 0.9900 . ?
C14 H14B 0.9900 . ?
C14 C15 1.549(4) . ?
C15 H15A 0.9900 . ?
C15 H15B 0.9900 . ?
C16 H16A 0.9800 . ?
C16 H16B 0.9800 . ?
C16 H16C 0.9800 . ?
C17 H17A 0.9800 . ?
C17 H17B 0.9800 . ?
C17 H17C 0.9800 . ?
C18 H18 1.0000 . ?
C18 C19 1.428(5) . ?
C18 C25 1.534(5) . ?
C19 H19 1.0000 . ?
C19 C20 1.521(5) . ?
C20 H20A 0.9900 . ?
C20 H20B 0.9900 . ?
C20 C21 1.530(5) . ?
C21 H21A 0.9900 . ?
C21 H21B 0.9900 . ?
C21 C22 1.535(5) . ?
C22 H22 1.0000 . ?
C22 C23 1.416(5) . ?
C23 H23 1.0000 . ?
C23 C24 1.518(5) . ?
C24 H24A 0.9900 . ?
C24 H24B 0.9900 . ?
C24 C25 1.529(5) . ?
C25 H25A 0.9900 . ?
C25 H25B 0.9900 . ?
B3 H3 1.1906 . ?
B3 B7 1.783(5) . ?
B3 B8 1.815(5) . ?
B5 H5 1.1451 . ?
B5 B6 1.784(5) . ?
B5 B9 1.838(5) . ?
B5 B10 1.824(5) . ?
B6 H6 1.0587 . ?
B6 B10 1.749(5) . ?
B6 B11 1.777(5) . ?
B7 H7 1.0770 . ?
B7 B8 1.795(5) . ?
B7 B11 1.790(5) . ?
B7 B12 1.782(5) . ?
B8 H8 1.0568 . ?
B8 B9 1.811(5) . ?
B8 B12 1.825(5) . ?
B9 B10 1.791(5) . ?
B9 B12 1.784(5) . ?
B10 H10 1.0746 . ?
B10 B11 1.777(5) . ?
B10 B12 1.797(5) . ?
B11 H11 0.9697 . ?
B11 B12 1.761(5) . ?
B12 H12 1.0026 . ?

loop_
_geom_torsion_atom_site_label_1
_geom_torsion_atom_site_label_2
_geom_torsion_atom_site_label_3
_geom_torsion_atom_site_label_4
_geom_torsion
_geom_torsion_site_symmetry_1
_geom_torsion_site_symmetry_2
_geom_torsion_site_symmetry_3
_geom_torsion_site_symmetry_4
_geom_torsion_publ_flag
Ir4 C1 C2 C15 140.4(2) . . . . ?
Ir4 C1 C2 B3 32.4(2) . . . . ?
Ir4 C1 C2 B6 -111.3(2) . . . . ?
Ir4 C1 C2 B7 -4.5(3) . . . . ?
Ir4 C1 C2 B11 -74.4(3) . . . . ?
Ir4 C1 C13 C14 -156.4(2) . . . . ?
Ir4 C1 B3 C2 -149.41(19) . . . . ?
Ir4 C1 B3 B7 -116.6(2) . . . . ?
Ir4 C1 B3 B8 -54.21(19) . . . . ?
Ir4 C1 B5 B6 153.6(2) . . . . ?
Ir4 C1 B5 B9 55.26(18) . . . . ?
Ir4 C1 B5 B10 115.9(2) . . . . ?
Ir4 C1 B6 C2 109.6(2) . . . . ?
Ir4 C1 B6 B5 -28.2(2) . . . . ?
Ir4 C1 B6 B10 12.5(3) . . . . ?
Ir4 C1 B6 B11 76.2(3) . . . . ?
Ir4 C18 C19 C20 -105.5(3) . . . . ?
Ir4 C18 C25 C24 -11.2(4) . . . . ?
Ir4 C19 C20 C21 -32.3(4) . . . . ?
Ir4 C22 C23 C24 -105.5(3) . . . . ?
Ir4 C23 C24 C25 -30.2(4) . . . . ?
Ir4 B3 B7 C2 -104.5(2) . . . . ?
Ir4 B3 B7 B8 31.3(2) . . . . ?
Ir4 B3 B7 B11 -70.9(3) . . . . ?
Ir4 B3 B7 B12 -7.9(3) . . . . ?
Ir4 B3 B8 B7 -150.5(2) . . . . ?
Ir4 B3 B8 B9 -51.96(19) . . . . ?
Ir4 B3 B8 B12 -113.3(2) . . . . ?
Ir4 B5 B6 C1 28.6(2) . . . . ?
Ir4 B5 B6 C2 -7.5(3) . . . . ?
Ir4 B5 B6 B10 -106.9(3) . . . . ?
Ir4 B5 B6 B11 -69.1(3) . . . . ?
Ir4 B5 B9 S1 -106.8(2) . . . . ?
Ir4 B5 B9 B8 51.2(2) . . . . ?
Ir4 B5 B9 B10 153.6(2) . . . . ?
Ir4 B5 B9 B12 116.0(2) . . . . ?
Ir4 B5 B10 B6 109.8(3) . . . . ?
Ir4 B5 B10 B9 -27.5(2) . . . . ?
Ir4 B5 B10 B11 72.5(3) . . . . ?
Ir4 B5 B10 B12 9.8(3) . . . . ?
Ir4 B8 B9 S1 105.2(3) . . . . ?
Ir4 B8 B9 B5 -50.10(19) . . . . ?
Ir4 B8 B9 B10 -114.4(2) . . . . ?
Ir4 B8 B9 B12 -151.3(2) . . . . ?
Ir4 B8 B12 B7 -106.8(2) . . . . ?
Ir4 B8 B12 B9 29.4(2) . . . . ?
Ir4 B8 B12 B10 -7.1(3) . . . . ?
Ir4 B8 B12 B11 -71.0(3) . . . . ?
Ir4 B9 B10 B5 27.4(2) . . . . ?
Ir4 B9 B10 B6 -10.7(3) . . . . ?
Ir4 B9 B10 B11 -74.6(3) . . . . ?
Ir4 B9 B10 B12 -110.8(3) . . . . ?
Ir4 B9 B12 B7 7.8(3) . . . . ?
Ir4 B9 B12 B8 -30.8(2) . . . . ?
Ir4 B9 B12 B10 108.6(3) . . . . ?
Ir4 B9 B12 B11 71.8(3) . . . . ?
S1 B9 B10 B5 -111.5(2) . . . . ?
S1 B9 B10 B6 -149.6(2) . . . . ?
S1 B9 B10 B11 146.4(2) . . . . ?
S1 B9 B10 B12 110.3(2) . . . . ?
S1 B9 B12 B7 159.2(2) . . . . ?
S1 B9 B12 B8 120.5(3) . . . . ?
S1 B9 B12 B10 -100.1(3) . . . . ?
S1 B9 B12 B11 -136.9(2) . . . . ?
C1 C2 C15 C14 18.3(3) . . . . ?
C1 C2 B3 Ir4 -31.8(2) . . . . ?
C1 C2 B3 B7 -141.1(3) . . . . ?
C1 C2 B3 B8 -102.6(2) . . . . ?
C1 C2 B6 B5 37.2(2) . . . . ?
C1 C2 B6 B10 102.0(3) . . . . ?
C1 C2 B6 B11 141.6(3) . . . . ?
C1 C2 B7 B3 36.7(2) . . . . ?
C1 C2 B7 B8 -3.3(3) . . . . ?
C1 C2 B7 B11 -105.7(3) . . . . ?
C1 C2 B7 B12 -67.5(3) . . . . ?
C1 C2 B11 B6 -36.4(2) . . . . ?
C1 C2 B11 B7 104.6(3) . . . . ?
C1 C2 B11 B10 2.3(3) . . . . ?
C1 C2 B11 B12 65.7(3) . . . . ?
C1 C13 C14 C15 26.8(4) . . . . ?
C1 B3 B7 C2 -32.5(2) . . . . ?
C1 B3 B7 B8 103.2(3) . . . . ?
C1 B3 B7 B11 1.0(3) . . . . ?
C1 B3 B7 B12 64.1(3) . . . . ?
C1 B3 B8 Ir4 54.81(19) . . . . ?
C1 B3 B8 B7 -95.7(3) . . . . ?
C1 B3 B8 B9 2.9(3) . . . . ?
C1 B3 B8 B12 -58.5(3) . . . . ?
C1 B5 B6 C2 -36.1(2) . . . . ?
C1 B5 B6 B10 -135.5(2) . . . . ?
C1 B5 B6 B11 -97.7(3) . . . . ?
C1 B5 B9 Ir4 -56.68(18) . . . . ?
C1 B5 B9 S1 -163.5(2) . . . . ?
C1 B5 B9 B8 -5.5(3) . . . . ?
C1 B5 B9 B10 97.0(3) . . . . ?
C1 B5 B9 B12 59.3(3) . . . . ?
C1 B5 B10 B6 37.8(2) . . . . ?
C1 B5 B10 B9 -99.5(2) . . . . ?
C1 B5 B10 B11 0.4(3) . . . . ?
C1 B5 B10 B12 -62.2(3) . . . . ?
C1 B6 B10 B5 -39.7(2) . . . . ?
C1 B6 B10 B9 -1.0(3) . . . . ?
C1 B6 B10 B11 99.0(3) . . . . ?
C1 B6 B10 B12 62.0(3) . . . . ?
C1 B6 B11 C2 33.1(2) . . . . ?
C1 B6 B11 B7 -0.6(3) . . . . ?
C1 B6 B11 B10 -102.0(3) . . . . ?
C1 B6 B11 B12 -64.0(3) . . . . ?
C2 C1 C13 C14 -14.5(3) . . . . ?
C2 C1 B3 Ir4 149.41(19) . . . . ?
C2 C1 B3 B7 32.8(2) . . . . ?
C2 C1 B3 B8 95.2(3) . . . . ?
C2 C1 B5 Ir4 -114.9(2) . . . . ?
C2 C1 B5 B6 38.6(2) . . . . ?
C2 C1 B5 B9 -59.7(3) . . . . ?
C2 C1 B5 B10 0.9(3) . . . . ?
C2 C1 B6 B5 -137.8(2) . . . . ?
C2 C1 B6 B10 -97.1(3) . . . . ?
C2 C1 B6 B11 -33.5(2) . . . . ?
C2 B3 B7 B8 135.8(3) . . . . ?
C2 B3 B7 B11 33.5(2) . . . . ?
C2 B3 B7 B12 96.6(3) . . . . ?
C2 B3 B8 Ir4 113.4(2) . . . . ?
C2 B3 B8 B7 -37.1(2) . . . . ?
C2 B3 B8 B9 61.5(3) . . . . ?
C2 B3 B8 B12 0.2(3) . . . . ?
C2 B6 B10 B5 -100.0(3) . . . . ?
C2 B6 B10 B9 -61.3(3) . . . . ?
C2 B6 B10 B11 38.6(2) . . . . ?
C2 B6 B10 B12 1.7(3) . . . . ?
C2 B6 B11 B7 -33.8(2) . . . . ?
C2 B6 B11 B10 -135.1(3) . . . . ?
C2 B6 B11 B12 -97.2(3) . . . . ?
C2 B7 B8 Ir4 9.9(3) . . . . ?
C2 B7 B8 B3 39.9(2) . . . . ?
C2 B7 B8 B9 -59.5(3) . . . . ?
C2 B7 B8 B12 -97.3(3) . . . . ?
C2 B7 B11 B6 34.2(2) . . . . ?
C2 B7 B11 B10 96.3(3) . . . . ?
C2 B7 B11 B12 135.7(3) . . . . ?
C2 B7 B12 B8 102.8(3) . . . . ?
C2 B7 B12 B9 63.9(3) . . . . ?
C2 B7 B12 B10 0.8(3) . . . . ?
C2 B7 B12 B11 -38.0(2) . . . . ?
C2 B11 B12 B7 37.7(2) . . . . ?
C2 B11 B12 B8 2.3(3) . . . . ?
C2 B11 B12 B9 -61.8(3) . . . . ?
C2 B11 B12 B10 -98.6(3) . . . . ?
C13 C1 C2 C15 -2.5(3) . . . . ?
C13 C1 C2 B3 -110.5(3) . . . . ?
C13 C1 C2 B6 105.8(3) . . . . ?
C13 C1 C2 B7 -147.5(3) . . . . ?
C13 C1 C2 B11 142.7(3) . . . . ?
C13 C1 B3 Ir4 -116.1(2) . . . . ?
C13 C1 B3 C2 94.5(3) . . . . ?
C13 C1 B3 B7 127.3(3) . . . . ?
C13 C1 B3 B8 -170.3(2) . . . . ?
C13 C1 B5 Ir4 112.5(3) . . . . ?
C13 C1 B5 B6 -93.9(3) . . . . ?
C13 C1 B5 B9 167.8(3) . . . . ?
C13 C1 B5 B10 -131.6(3) . . . . ?
C13 C1 B6 C2 -96.0(3) . . . . ?
C13 C1 B6 B5 126.2(3) . . . . ?
C13 C1 B6 B10 166.9(3) . . . . ?
C13 C1 B6 B11 -129.4(3) . . . . ?
C13 C14 C15 C2 -28.0(3) . . . . ?
C15 C2 B3 Ir4 -129.2(2) . . . . ?
C15 C2 B3 C1 -97.4(3) . . . . ?
C15 C2 B3 B7 121.6(3) . . . . ?
C15 C2 B3 B8 160.1(2) . . . . ?
C15 C2 B6 C1 97.2(3) . . . . ?
C15 C2 B6 B5 134.4(3) . . . . ?
C15 C2 B6 B10 -160.8(3) . . . . ?
C15 C2 B6 B11 -121.2(3) . . . . ?
C15 C2 B7 B3 -99.4(3) . . . . ?
C15 C2 B7 B8 -139.4(3) . . . . ?
C15 C2 B7 B11 118.2(3) . . . . ?
C15 C2 B7 B12 156.5(3) . . . . ?
C15 C2 B11 B6 100.3(3) . . . . ?
C15 C2 B11 B7 -118.7(3) . . . . ?
C15 C2 B11 B10 139.0(3) . . . . ?
C15 C2 B11 B12 -157.6(3) . . . . ?
C18 C19 C20 C21 49.4(5) . . . . ?
C19 C18 C25 C24 -93.8(4) . . . . ?
C19 C20 C21 C22 27.6(4) . . . . ?
C20 C21 C22 Ir4 -11.1(4) . . . . ?
C20 C21 C22 C23 -94.6(4) . . . . ?
C21 C22 C23 Ir4 108.8(3) . . . . ?
C21 C22 C23 C24 3.4(5) . . . . ?
C22 C23 C24 C25 50.9(5) . . . . ?
C23 C24 C25 C18 26.5(4) . . . . ?
C25 C18 C19 Ir4 109.3(3) . . . . ?
C25 C18 C19 C20 3.8(5) . . . . ?
B3 C1 C2 C15 108.0(3) . . . . ?
B3 C1 C2 B6 -143.7(2) . . . . ?
B3 C1 C2 B7 -37.0(2) . . . . ?
B3 C1 C2 B11 -106.8(3) . . . . ?
B3 C1 C13 C14 -80.5(3) . . . . ?
B3 C1 B5 Ir4 -47.8(2) . . . . ?
B3 C1 B5 B6 105.8(3) . . . . ?
B3 C1 B5 B9 7.5(3) . . . . ?
B3 C1 B5 B10 68.1(3) . . . . ?
B3 C1 B6 C2 34.8(2) . . . . ?
B3 C1 B6 B5 -103.0(3) . . . . ?
B3 C1 B6 B10 -62.3(3) . . . . ?
B3 C1 B6 B11 1.4(3) . . . . ?
B3 C2 C15 C14 84.0(3) . . . . ?
B3 C2 B6 C1 -34.5(2) . . . . ?
B3 C2 B6 B5 2.7(3) . . . . ?
B3 C2 B6 B10 67.5(3) . . . . ?
B3 C2 B6 B11 107.2(3) . . . . ?
B3 C2 B7 B8 -39.9(2) . . . . ?
B3 C2 B7 B11 -142.4(3) . . . . ?
B3 C2 B7 B12 -104.1(3) . . . . ?
B3 C2 B11 B6 -104.5(3) . . . . ?
B3 C2 B11 B7 36.5(2) . . . . ?
B3 C2 B11 B10 -65.8(3) . . . . ?
B3 C2 B11 B12 -2.4(3) . . . . ?
B3 B7 B8 Ir4 -30.0(2) . . . . ?
B3 B7 B8 B9 -99.4(3) . . . . ?
B3 B7 B8 B12 -137.2(3) . . . . ?
B3 B7 B11 C2 -34.5(2) . . . . ?
B3 B7 B11 B6 -0.2(3) . . . . ?
B3 B7 B11 B10 61.8(3) . . . . ?
B3 B7 B11 B12 101.3(3) . . . . ?
B3 B7 B12 B8 39.0(2) . . . . ?
B3 B7 B12 B9 0.1(3) . . . . ?
B3 B7 B12 B10 -63.1(3) . . . . ?
B3 B7 B12 B11 -101.9(3) . . . . ?
B3 B8 B9 Ir4 51.78(19) . . . . ?
B3 B8 B9 S1 157.0(2) . . . . ?
B3 B8 B9 B5 1.7(3) . . . . ?
B3 B8 B9 B10 -62.6(3) . . . . ?
B3 B8 B9 B12 -99.5(3) . . . . ?
B3 B8 B12 B7 -37.3(2) . . . . ?
B3 B8 B12 B9 98.8(2) . . . . ?
B3 B8 B12 B10 62.3(3) . . . . ?
B3 B8 B12 B11 -1.6(3) . . . . ?
B5 C1 C2 C15 -147.3(2) . . . . ?
B5 C1 C2 B3 104.7(3) . . . . ?
B5 C1 C2 B6 -39.0(2) . . . . ?
B5 C1 C2 B7 67.7(3) . . . . ?
B5 C1 C2 B11 -2.1(3) . . . . ?
B5 C1 C13 C14 119.7(3) . . . . ?
B5 C1 B3 Ir4 47.5(2) . . . . ?
B5 C1 B3 C2 -101.9(3) . . . . ?
B5 C1 B3 B7 -69.1(3) . . . . ?
B5 C1 B3 B8 -6.7(3) . . . . ?
B5 C1 B6 C2 137.8(2) . . . . ?
B5 C1 B6 B10 40.7(2) . . . . ?
B5 C1 B6 B11 104.4(3) . . . . ?
B5 B6 B10 B9 38.7(2) . . . . ?
B5 B6 B10 B11 138.6(3) . . . . ?
B5 B6 B10 B12 101.7(3) . . . . ?
B5 B6 B11 C2 96.6(3) . . . . ?
B5 B6 B11 B7 62.8(3) . . . . ?
B5 B6 B11 B10 -38.5(2) . . . . ?
B5 B6 B11 B12 -0.6(3) . . . . ?
B5 B9 B10 B6 -38.1(2) . . . . ?
B5 B9 B10 B11 -102.1(3) . . . . ?
B5 B9 B10 B12 -138.2(3) . . . . ?
B5 B9 B12 B7 -63.2(3) . . . . ?
B5 B9 B12 B8 -101.8(3) . . . . ?
B5 B9 B12 B10 37.6(2) . . . . ?
B5 B9 B12 B11 0.8(3) . . . . ?
B5 B10 B11 C2 -1.6(3) . . . . ?
B5 B10 B11 B6 37.1(2) . . . . ?
B5 B10 B11 B7 -61.9(3) . . . . ?
B5 B10 B11 B12 -101.0(3) . . . . ?
B5 B10 B12 B7 61.8(3) . . . . ?
B5 B10 B12 B8 -1.4(3) . . . . ?
B5 B10 B12 B9 -38.0(2) . . . . ?
B5 B10 B12 B11 100.9(3) . . . . ?
B6 C1 C2 C15 -108.3(3) . . . . ?
B6 C1 C2 B3 143.7(2) . . . . ?
B6 C1 C2 B7 106.8(3) . . . . ?
B6 C1 C2 B11 36.9(2) . . . . ?
B6 C1 C13 C14 49.6(3) . . . . ?
B6 C1 B3 Ir4 115.1(2) . . . . ?
B6 C1 B3 C2 -34.3(2) . . . . ?
B6 C1 B3 B7 -1.5(3) . . . . ?
B6 C1 B3 B8 60.9(3) . . . . ?
B6 C1 B5 Ir4 -153.6(2) . . . . ?
B6 C1 B5 B9 -98.3(3) . . . . ?
B6 C1 B5 B10 -37.7(2) . . . . ?
B6 C2 C15 C14 -47.5(3) . . . . ?
B6 C2 B3 Ir4 2.6(3) . . . . ?
B6 C2 B3 C1 34.5(2) . . . . ?
B6 C2 B3 B7 -106.6(3) . . . . ?
B6 C2 B3 B8 -68.1(3) . . . . ?
B6 C2 B7 B3 104.4(3) . . . . ?
B6 C2 B7 B8 64.5(3) . . . . ?
B6 C2 B7 B11 -38.0(3) . . . . ?
B6 C2 B7 B12 0.3(3) . . . . ?
B6 C2 B11 B7 141.0(3) . . . . ?
B6 C2 B11 B10 38.7(2) . . . . ?
B6 C2 B11 B12 102.1(3) . . . . ?
B6 B5 B9 Ir4 -117.1(2) . . . . ?
B6 B5 B9 S1 136.0(2) . . . . ?
B6 B5 B9 B8 -66.0(3) . . . . ?
B6 B5 B9 B10 36.5(2) . . . . ?
B6 B5 B9 B12 -1.2(3) . . . . ?
B6 B5 B10 B9 -137.3(3) . . . . ?
B6 B5 B10 B11 -37.4(2) . . . . ?
B6 B5 B10 B12 -100.0(3) . . . . ?
B6 B10 B11 C2 -38.6(2) . . . . ?
B6 B10 B11 B7 -99.0(3) . . . . ?
B6 B10 B11 B12 -138.1(3) . . . . ?
B6 B10 B12 B7 -1.6(3) . . . . ?
B6 B10 B12 B8 -64.7(3) . . . . ?
B6 B10 B12 B9 -101.3(3) . . . . ?
B6 B10 B12 B11 37.6(2) . . . . ?
B6 B11 B12 B7 99.3(3) . . . . ?
B6 B11 B12 B8 63.9(3) . . . . ?
B6 B11 B12 B9 -0.2(3) . . . . ?
B6 B11 B12 B10 -37.0(2) . . . . ?
B7 C2 C15 C14 156.1(3) . . . . ?
B7 C2 B3 Ir4 109.2(2) . . . . ?
B7 C2 B3 C1 141.1(3) . . . . ?
B7 C2 B3 B8 38.5(2) . . . . ?
B7 C2 B6 C1 -103.2(3) . . . . ?
B7 C2 B6 B5 -66.1(3) . . . . ?
B7 C2 B6 B10 -1.3(3) . . . . ?
B7 C2 B6 B11 38.4(3) . . . . ?
B7 C2 B11 B6 -141.0(3) . . . . ?
B7 C2 B11 B10 -102.3(3) . . . . ?
B7 C2 B11 B12 -38.9(2) . . . . ?
B7 B3 B8 Ir4 150.5(2) . . . . ?
B7 B3 B8 B9 98.6(3) . . . . ?
B7 B3 B8 B12 37.2(2) . . . . ?
B7 B8 B9 Ir4 113.4(2) . . . . ?
B7 B8 B9 S1 -141.4(3) . . . . ?
B7 B8 B9 B5 63.3(3) . . . . ?
B7 B8 B9 B10 -1.1(3) . . . . ?
B7 B8 B9 B12 -37.9(2) . . . . ?
B7 B8 B12 B9 136.2(2) . . . . ?
B7 B8 B12 B10 99.7(3) . . . . ?
B7 B8 B12 B11 35.8(2) . . . . ?
B7 B11 B12 B8 -35.4(2) . . . . ?
B7 B11 B12 B9 -99.5(3) . . . . ?
B7 B11 B12 B10 -136.3(3) . . . . ?
B8 B3 B7 C2 -135.8(3) . . . . ?
B8 B3 B7 B11 -102.2(3) . . . . ?
B8 B3 B7 B12 -39.1(2) . . . . ?
B8 B7 B11 C2 -99.7(3) . . . . ?
B8 B7 B11 B6 -65.5(3) . . . . ?
B8 B7 B11 B10 -3.4(3) . . . . ?
B8 B7 B11 B12 36.1(2) . . . . ?
B8 B7 B12 B9 -38.9(2) . . . . ?
B8 B7 B12 B10 -102.0(3) . . . . ?
B8 B7 B12 B11 -140.8(3) . . . . ?
B8 B9 B10 B5 101.1(3) . . . . ?
B8 B9 B10 B6 62.9(3) . . . . ?
B8 B9 B10 B11 -1.0(3) . . . . ?
B8 B9 B10 B12 -37.2(2) . . . . ?
B8 B9 B12 B7 38.7(2) . . . . ?
B8 B9 B12 B10 139.5(3) . . . . ?
B8 B9 B12 B11 102.7(3) . . . . ?
B9 B5 B6 C1 98.8(2) . . . . ?
B9 B5 B6 C2 62.7(3) . . . . ?
B9 B5 B6 B10 -36.7(2) . . . . ?
B9 B5 B6 B11 1.1(3) . . . . ?
B9 B5 B10 B6 137.3(3) . . . . ?
B9 B5 B10 B11 100.0(3) . . . . ?
B9 B5 B10 B12 37.3(2) . . . . ?
B9 B8 B12 B7 -136.2(3) . . . . ?
B9 B8 B12 B10 -36.5(2) . . . . ?
B9 B8 B12 B11 -100.4(3) . . . . ?
B9 B10 B11 C2 63.0(3) . . . . ?
B9 B10 B11 B6 101.7(3) . . . . ?
B9 B10 B11 B7 2.7(3) . . . . ?
B9 B10 B11 B12 -36.4(2) . . . . ?
B9 B10 B12 B7 99.8(3) . . . . ?
B9 B10 B12 B8 36.6(2) . . . . ?
B9 B10 B12 B11 138.9(3) . . . . ?
B10 B5 B6 C1 135.5(2) . . . . ?
B10 B5 B6 C2 99.4(3) . . . . ?
B10 B5 B6 B11 37.8(2) . . . . ?
B10 B5 B9 Ir4 -153.6(2) . . . . ?
B10 B5 B9 S1 99.5(3) . . . . ?
B10 B5 B9 B8 -102.5(3) . . . . ?
B10 B5 B9 B12 -37.7(2) . . . . ?
B10 B6 B11 C2 135.1(3) . . . . ?
B10 B6 B11 B7 101.3(3) . . . . ?
B10 B6 B11 B12 37.9(2) . . . . ?
B10 B9 B12 B7 -100.8(3) . . . . ?
B10 B9 B12 B8 -139.5(3) . . . . ?
B10 B9 B12 B11 -36.8(2) . . . . ?
B10 B11 B12 B7 136.3(3) . . . . ?
B10 B11 B12 B8 100.9(3) . . . . ?
B10 B11 B12 B9 36.8(2) . . . . ?
B11 C2 C15 C14 -120.5(3) . . . . ?
B11 C2 B3 Ir4 72.1(3) . . . . ?
B11 C2 B3 C1 104.0(3) . . . . ?
B11 C2 B3 B7 -37.1(3) . . . . ?
B11 C2 B3 B8 1.4(3) . . . . ?
B11 C2 B6 C1 -141.6(3) . . . . ?
B11 C2 B6 B5 -104.4(3) . . . . ?
B11 C2 B6 B10 -39.6(2) . . . . ?
B11 C2 B7 B3 142.4(3) . . . . ?
B11 C2 B7 B8 102.5(3) . . . . ?
B11 C2 B7 B12 38.3(2) . . . . ?
B11 B6 B10 B5 -138.6(3) . . . . ?
B11 B6 B10 B9 -99.9(3) . . . . ?
B11 B6 B10 B12 -36.9(2) . . . . ?
B11 B7 B8 Ir4 72.1(3) . . . . ?
B11 B7 B8 B3 102.1(3) . . . . ?
B11 B7 B8 B9 2.7(3) . . . . ?
B11 B7 B8 B12 -35.1(2) . . . . ?
B11 B7 B12 B8 140.8(3) . . . . ?
B11 B7 B12 B9 101.9(3) . . . . ?
B11 B7 B12 B10 38.8(2) . . . . ?
B11 B10 B12 B7 -39.2(2) . . . . ?
B11 B10 B12 B8 -102.3(3) . . . . ?
B11 B10 B12 B9 -138.9(3) . . . . ?
B12 B7 B8 Ir4 107.2(2) . . . . ?
B12 B7 B8 B3 137.2(3) . . . . ?
B12 B7 B8 B9 37.9(2) . . . . ?
B12 B7 B11 C2 -135.7(3) . . . . ?
B12 B7 B11 B6 -101.5(3) . . . . ?
B12 B7 B11 B10 -39.5(2) . . . . ?
B12 B8 B9 Ir4 151.3(2) . . . . ?
B12 B8 B9 S1 -103.5(3) . . . . ?
B12 B8 B9 B5 101.2(3) . . . . ?
B12 B8 B9 B10 36.9(2) . . . . ?
B12 B9 B10 B5 138.2(3) . . . . ?
B12 B9 B10 B6 100.1(3) . . . . ?
B12 B9 B10 B11 36.2(2) . . . . ?
B12 B10 B11 C2 99.4(3) . . . . ?
B12 B10 B11 B6 138.1(3) . . . . ?
B12 B10 B11 B7 39.1(2) . . . . ?
